data_7022433
loop_
_publ_author_name
'Barry, Nicolas P. E.'
'Deeth, Robert J.'
'Clarkson, Guy J.'
'Prokes, Ivan'
'Sadler, Peter J.'

_publ_section_title
;
 Thermochromic organometallic complexes: experimental and theoretical
 studies of 16- to 18-electron interconversions of adducts of arene Ru(II)
 carboranes with aromatic amine ligands.
;
_journal_issue 7
_journal_name_full 'Dalton transactions (Cambridge, England : 2003)'
_journal_page_first 2580
_journal_page_last 2587
_journal_paper_doi 10.1039/c2dt32650g
_journal_volume 42
_journal_year 2013
_chemical_formula_moiety 'C19 H34 B10 N2 Ru S2'
_chemical_formula_sum 'C19 H34 B10 N2 Ru S2'
_chemical_formula_weight 563.77
_chemical_name_systematic
;
?
;
_space_group_IT_number 14
_symmetry_cell_setting monoclinic
_symmetry_space_group_name_Hall '-P 2yn'
_symmetry_space_group_name_H-M 'P 1 21/n 1'
_atom_sites_solution_hydrogens geom
_atom_sites_solution_primary direct
_atom_sites_solution_secondary difmap
_audit_creation_method SHELXL-97
_cell_angle_alpha 90.00
_cell_angle_beta 95.8996(11)
_cell_angle_gamma 90.00
_cell_formula_units_Z 4
_cell_length_a 12.63006(16)
_cell_length_b 13.44521(15)
_cell_length_c 15.6629(2)
_cell_measurement_reflns_used 15593
_cell_measurement_temperature 150(2)
_cell_measurement_theta_max 29.74
_cell_measurement_theta_min 3.21
_cell_volume 2645.69(6)
_computing_cell_refinement 'CrysAlis RED, Oxford Diffraction Ltd'
_computing_data_collection 'CrysAlis CCD, Oxford Diffraction Ltd'
_computing_data_reduction 'CrysAlis RED, Oxford Diffraction Ltd'
_computing_molecular_graphics 'SHELXTL (Sheldrick, 1997)'
_computing_publication_material 'SHELXTL (Sheldrick, 1997)'
_computing_structure_refinement 'SHELXL-97 (Sheldrick, 1997)'
_computing_structure_solution 'SHELXS-97 (Sheldrick, 1990)'
_diffrn_ambient_temperature 150(2)
_diffrn_detector_area_resol_mean 10.2833
_diffrn_measured_fraction_theta_full 0.992
_diffrn_measured_fraction_theta_max 0.892
_diffrn_measurement_device_type 'Oxford Diffraction Gemini R'
_diffrn_measurement_method '\f & \w scans'
_diffrn_radiation_monochromator graphite
_diffrn_radiation_source 'Enhance (Mo) X-ray Source'
_diffrn_radiation_type MoK\a
_diffrn_radiation_wavelength 0.71073
_diffrn_reflns_av_R_equivalents 0.0224
_diffrn_reflns_av_sigmaI/netI 0.0229
_diffrn_reflns_limit_h_max 17
_diffrn_reflns_limit_h_min -12
_diffrn_reflns_limit_k_max 17
_diffrn_reflns_limit_k_min -17
_diffrn_reflns_limit_l_max 20
_diffrn_reflns_limit_l_min -20
_diffrn_reflns_number 24007
_diffrn_reflns_theta_full 27.50
_diffrn_reflns_theta_max 29.81
_diffrn_reflns_theta_min 3.24
_diffrn_standards_decay_% nil
_exptl_absorpt_coefficient_mu 0.763
_exptl_absorpt_correction_T_max 1.00
_exptl_absorpt_correction_T_min 0.96
_exptl_absorpt_correction_type multi-scan
_exptl_absorpt_process_details 'ABSPACK(CrysAlis, Oxford Diffraction)'
_exptl_crystal_colour yellow
_exptl_crystal_density_diffrn 1.415
_exptl_crystal_density_method 'not measured'
_exptl_crystal_description block
_exptl_crystal_F_000 1152
_exptl_crystal_size_max 0.35
_exptl_crystal_size_mid 0.24
_exptl_crystal_size_min 0.08
_refine_diff_density_max 0.395
_refine_diff_density_min -0.315
_refine_diff_density_rms 0.060
_refine_ls_extinction_method none
_refine_ls_goodness_of_fit_ref 1.062
_refine_ls_hydrogen_treatment constr
_refine_ls_matrix_type full
_refine_ls_number_parameters 312
_refine_ls_number_reflns 6762
_refine_ls_number_restraints 0
_refine_ls_restrained_S_all 1.062
_refine_ls_R_factor_all 0.0276
_refine_ls_R_factor_gt 0.0238
_refine_ls_shift/su_max 0.001
_refine_ls_shift/su_mean 0.000
_refine_ls_structure_factor_coef Fsqd
_refine_ls_weighting_details 'calc w=1/[\s^2^(Fo^2^)+(0.0238P)^2^+1.4634P] where P=(Fo^2^+2Fc^2^)/3'
_refine_ls_weighting_scheme calc
_refine_ls_wR_factor_gt 0.0553
_refine_ls_wR_factor_ref 0.0568
_reflns_number_gt 6206
_reflns_number_total 6762
_reflns_threshold_expression >2sigma(I)
_cod_data_source_file c2dt32650g.txt
_cod_data_source_block nb1
_cod_original_sg_symbol_H-M P2(1)/n
_cod_database_code 7022433

loop_
_symmetry_equiv_pos_as_xyz
'x, y, z'
'-x+1/2, y+1/2, -z+1/2'
'-x, -y, -z'
'x-1/2, -y-1/2, z-1/2'

loop_
_atom_site_label
_atom_site_type_symbol
_atom_site_fract_x
_atom_site_fract_y
_atom_site_fract_z
_atom_site_U_iso_or_equiv
_atom_site_adp_type
_atom_site_occupancy
_atom_site_symmetry_multiplicity
_atom_site_calc_flag
_atom_site_refinement_flags
Ru1 Ru 0.222612(9) 0.588582(8) 0.125767(7) 0.01285(4) Uani 1 1 d .
N1 N 0.17834(10) 0.73220(9) 0.07678(8) 0.0148(2) Uani 1 1 d .
C2 C 0.11652(12) 0.74079(11) 0.00146(9) 0.0172(3) Uani 1 1 d .
H2 H 0.0853 0.6822 -0.0240 0.021 Uiso 1 1 calc R
C3 C 0.09632(13) 0.82977(11) -0.04037(10) 0.0188(3) Uani 1 1 d .
H3 H 0.0520 0.8310 -0.0932 0.023 Uiso 1 1 calc R
C4 C 0.14049(13) 0.91899(11) -0.00592(10) 0.0179(3) Uani 1 1 d .
C5 C 0.20641(13) 0.90923(11) 0.07265(10) 0.0185(3) Uani 1 1 d .
H5 H 0.2399 0.9661 0.0993 0.022 Uiso 1 1 calc R
C6 C 0.22160(12) 0.81722(11) 0.11010(10) 0.0166(3) Uani 1 1 d .
H6 H 0.2655 0.8132 0.1630 0.020 Uiso 1 1 calc R
N7 N 0.12017(12) 1.00815(10) -0.04456(9) 0.0245(3) Uani 1 1 d .
C8 C 0.05363(15) 1.01399(13) -0.12601(11) 0.0283(4) Uani 1 1 d .
H8A H -0.0140 0.9799 -0.1209 0.042 Uiso 1 1 calc R
H8B H 0.0902 0.9821 -0.1710 0.042 Uiso 1 1 calc R
H8C H 0.0399 1.0839 -0.1410 0.042 Uiso 1 1 calc R
C9 C 0.17204(15) 1.09905(12) -0.01265(13) 0.0285(4) Uani 1 1 d .
H9A H 0.1745 1.1009 0.0501 0.043 Uiso 1 1 calc R
H9B H 0.1320 1.1566 -0.0371 0.043 Uiso 1 1 calc R
H9C H 0.2447 1.1011 -0.0294 0.043 Uiso 1 1 calc R
C10 C 0.38075(12) 0.53784(11) 0.17556(10) 0.0191(3) Uani 1 1 d .
H10 H 0.4088 0.5574 0.2352 0.023 Uiso 1 1 calc R
C11 C 0.31359(13) 0.45285(11) 0.16431(10) 0.0200(3) Uani 1 1 d .
H11 H 0.2959 0.4148 0.2159 0.024 Uiso 1 1 calc R
C12 C 0.25545(13) 0.43434(11) 0.08401(11) 0.0210(3) Uani 1 1 d .
C13 C 0.26663(13) 0.50154(12) 0.01507(10) 0.0212(3) Uani 1 1 d .
H13 H 0.2154 0.4974 -0.0379 0.025 Uiso 1 1 calc R
C14 C 0.33372(13) 0.58454(11) 0.02710(10) 0.0201(3) Uani 1 1 d .
H14 H 0.3284 0.6376 -0.0179 0.024 Uiso 1 1 calc R
C15 C 0.39434(12) 0.60465(11) 0.10775(10) 0.0185(3) Uani 1 1 d .
C16 C 0.46745(13) 0.69428(12) 0.11719(11) 0.0235(3) Uani 1 1 d .
H16 H 0.4302 0.7509 0.0855 0.028 Uiso 1 1 calc R
C17 C 0.49576(15) 0.72707(13) 0.21006(12) 0.0305(4) Uani 1 1 d .
H17A H 0.4303 0.7368 0.2377 0.046 Uiso 1 1 calc R
H17B H 0.5356 0.7897 0.2111 0.046 Uiso 1 1 calc R
H17C H 0.5395 0.6758 0.2410 0.046 Uiso 1 1 calc R
C18 C 0.56852(15) 0.67161(17) 0.07454(15) 0.0389(5) Uani 1 1 d .
H18A H 0.5492 0.6529 0.0145 0.058 Uiso 1 1 calc R
H18B H 0.6070 0.6166 0.1048 0.058 Uiso 1 1 calc R
H18C H 0.6141 0.7308 0.0770 0.058 Uiso 1 1 calc R
C19 C 0.18310(16) 0.34600(12) 0.07182(13) 0.0301(4) Uani 1 1 d .
H19A H 0.2236 0.2883 0.0550 0.045 Uiso 1 1 calc R
H19B H 0.1254 0.3604 0.0268 0.045 Uiso 1 1 calc R
H19C H 0.1530 0.3315 0.1257 0.045 Uiso 1 1 calc R
S20 S 0.20402(3) 0.64549(3) 0.26752(2) 0.01727(8) Uani 1 1 d .
C21 C 0.06623(12) 0.63651(11) 0.28219(9) 0.0162(3) Uani 1 1 d .
B22 B 0.01456(16) 0.51858(14) 0.29479(12) 0.0221(4) Uani 1 1 d .
H22 H 0.0631 0.4487 0.2981 0.027 Uiso 1 1 calc R
B23 B 0.02403(16) 0.60555(15) 0.37983(12) 0.0250(4) Uani 1 1 d .
H23 H 0.0788 0.5929 0.4398 0.030 Uiso 1 1 calc R
B24 B 0.00233(16) 0.72665(14) 0.33546(13) 0.0244(4) Uani 1 1 d .
H24 H 0.0429 0.7936 0.3663 0.029 Uiso 1 1 calc R
B25 B -0.12962(16) 0.73215(16) 0.28347(14) 0.0296(4) Uani 1 1 d .
H25 H -0.1775 0.8024 0.2802 0.036 Uiso 1 1 calc R
B26 B -0.10204(17) 0.66408(17) 0.38114(14) 0.0311(4) Uani 1 1 d .
H26 H -0.1318 0.6898 0.4424 0.037 Uiso 1 1 calc R
B27 B -0.09438(17) 0.53506(17) 0.35531(13) 0.0303(4) Uani 1 1 d .
H27 H -0.1193 0.4757 0.3993 0.036 Uiso 1 1 calc R
B28 B -0.18909(17) 0.61324(17) 0.29532(14) 0.0311(4) Uani 1 1 d .
H28 H -0.2766 0.6053 0.2996 0.037 Uiso 1 1 calc R
B29 B -0.11643(16) 0.52327(15) 0.24162(13) 0.0247(4) Uani 1 1 d .
H29 H -0.1551 0.4561 0.2097 0.030 Uiso 1 1 calc R
B30 B -0.13745(15) 0.64473(15) 0.19749(13) 0.0241(4) Uani 1 1 d .
H30 H -0.1900 0.6573 0.1364 0.029 Uiso 1 1 calc R
B31 B -0.02063(15) 0.71493(13) 0.22252(12) 0.0199(3) Uani 1 1 d .
H31 H 0.0049 0.7737 0.1782 0.024 Uiso 1 1 calc R
C32 C -0.01548(12) 0.58869(11) 0.20256(10) 0.0163(3) Uani 1 1 d .
S33 S 0.03832(3) 0.54699(3) 0.10800(2) 0.01794(8) Uani 1 1 d .

loop_
_atom_site_aniso_label
_atom_site_aniso_U_11
_atom_site_aniso_U_22
_atom_site_aniso_U_33
_atom_site_aniso_U_23
_atom_site_aniso_U_13
_atom_site_aniso_U_12
Ru1 0.01393(6) 0.01274(6) 0.01164(6) 0.00040(4) 0.00021(4) 0.00187(4)
N1 0.0154(6) 0.0146(6) 0.0142(6) 0.0001(4) 0.0011(5) 0.0025(5)
C2 0.0192(7) 0.0162(7) 0.0156(7) -0.0010(5) -0.0004(6) -0.0001(6)
C3 0.0198(8) 0.0199(7) 0.0159(7) 0.0010(6) -0.0020(6) 0.0022(6)
C4 0.0184(7) 0.0164(7) 0.0190(8) 0.0020(5) 0.0029(6) 0.0043(6)
C5 0.0190(8) 0.0151(7) 0.0209(8) -0.0020(5) -0.0004(6) 0.0005(6)
C6 0.0155(7) 0.0190(7) 0.0151(7) -0.0014(5) 0.0005(5) 0.0023(6)
N7 0.0308(8) 0.0150(6) 0.0260(8) 0.0023(5) -0.0057(6) 0.0018(6)
C8 0.0381(10) 0.0204(8) 0.0249(9) 0.0040(6) -0.0041(7) 0.0091(7)
C9 0.0319(10) 0.0161(8) 0.0366(10) 0.0025(7) -0.0010(8) -0.0005(7)
C10 0.0165(7) 0.0205(7) 0.0197(8) 0.0018(6) -0.0005(6) 0.0072(6)
C11 0.0217(8) 0.0166(7) 0.0214(8) 0.0048(6) 0.0007(6) 0.0067(6)
C12 0.0228(8) 0.0149(7) 0.0249(8) -0.0020(6) 0.0011(6) 0.0063(6)
C13 0.0249(8) 0.0213(7) 0.0173(7) -0.0036(6) 0.0017(6) 0.0075(6)
C14 0.0217(8) 0.0224(8) 0.0172(7) 0.0023(6) 0.0066(6) 0.0079(6)
C15 0.0142(7) 0.0206(7) 0.0211(8) 0.0013(6) 0.0045(6) 0.0053(6)
C16 0.0172(8) 0.0228(8) 0.0305(9) 0.0055(6) 0.0026(6) 0.0022(6)
C17 0.0269(9) 0.0257(9) 0.0375(10) -0.0026(7) -0.0034(8) -0.0008(7)
C18 0.0219(9) 0.0490(12) 0.0474(12) 0.0034(9) 0.0112(8) -0.0011(9)
C19 0.0361(10) 0.0164(8) 0.0362(10) -0.0026(7) -0.0038(8) 0.0004(7)
S20 0.01500(17) 0.02326(18) 0.01331(17) -0.00222(13) 0.00027(13) -0.00186(14)
C21 0.0165(7) 0.0177(7) 0.0142(7) -0.0013(5) 0.0015(5) -0.0020(6)
B22 0.0262(10) 0.0210(8) 0.0190(9) 0.0035(7) 0.0019(7) -0.0051(7)
B23 0.0258(10) 0.0344(10) 0.0155(9) -0.0010(7) 0.0054(7) -0.0077(8)
B24 0.0246(9) 0.0258(9) 0.0242(9) -0.0085(7) 0.0083(7) -0.0020(8)
B25 0.0211(9) 0.0323(10) 0.0364(11) -0.0091(9) 0.0071(8) 0.0032(8)
B26 0.0257(10) 0.0417(12) 0.0275(11) -0.0095(9) 0.0103(8) -0.0070(9)
B27 0.0305(11) 0.0367(11) 0.0250(10) 0.0012(8) 0.0091(8) -0.0113(9)
B28 0.0205(9) 0.0429(12) 0.0313(11) -0.0065(9) 0.0088(8) -0.0058(9)
B29 0.0212(9) 0.0269(9) 0.0266(10) -0.0014(7) 0.0050(7) -0.0093(8)
B30 0.0163(8) 0.0295(10) 0.0264(10) -0.0028(7) 0.0019(7) 0.0014(7)
B31 0.0201(9) 0.0164(8) 0.0230(9) -0.0010(6) 0.0019(7) 0.0023(7)
C32 0.0155(7) 0.0165(7) 0.0166(7) -0.0008(5) 0.0005(5) -0.0012(6)
S33 0.01688(18) 0.02121(18) 0.01541(18) -0.00379(13) 0.00011(13) -0.00180(14)

loop_
_atom_type_symbol
_atom_type_description
_atom_type_scat_dispersion_real
_atom_type_scat_dispersion_imag
_atom_type_scat_source
C C 0.0033 0.0016 'International Tables Vol C Tables 4.2.6.8 and 6.1.1.4'
H H 0.0000 0.0000 'International Tables Vol C Tables 4.2.6.8 and 6.1.1.4'
B B 0.0013 0.0007 'International Tables Vol C Tables 4.2.6.8 and 6.1.1.4'
N N 0.0061 0.0033 'International Tables Vol C Tables 4.2.6.8 and 6.1.1.4'
S S 0.1246 0.1234 'International Tables Vol C Tables 4.2.6.8 and 6.1.1.4'
Ru Ru -1.2594 0.8363 'International Tables Vol C Tables 4.2.6.8 and 6.1.1.4'

loop_
_geom_angle_atom_site_label_1
_geom_angle_atom_site_label_2
_geom_angle_atom_site_label_3
_geom_angle
N1 Ru1 C10 127.58(5)
N1 Ru1 C14 86.10(5)
C10 Ru1 C14 67.34(6)
N1 Ru1 C11 163.23(6)
C10 Ru1 C11 37.87(6)
C14 Ru1 C11 79.59(6)
N1 Ru1 C13 105.98(5)
C10 Ru1 C13 79.61(6)
C14 Ru1 C13 37.14(6)
C11 Ru1 C13 67.10(6)
N1 Ru1 C12 142.02(5)
C10 Ru1 C12 67.77(6)
C14 Ru1 C12 67.53(6)
C11 Ru1 C12 37.13(6)
C13 Ru1 C12 37.50(6)
N1 Ru1 C15 95.13(5)
C10 Ru1 C15 37.46(6)
C14 Ru1 C15 37.86(6)
C11 Ru1 C15 68.18(6)
C13 Ru1 C15 67.97(6)
C12 Ru1 C15 80.78(6)
N1 Ru1 S33 87.34(4)
C10 Ru1 S33 144.83(4)
C14 Ru1 S33 126.90(4)
C11 Ru1 S33 108.23(4)
C13 Ru1 S33 96.06(5)
C12 Ru1 S33 87.50(4)
C15 Ru1 S33 163.93(4)
N1 Ru1 S20 89.84(3)
C10 Ru1 S20 86.64(4)
C14 Ru1 S20 142.78(4)
C11 Ru1 S20 96.26(4)
C13 Ru1 S20 163.34(4)
C12 Ru1 S20 127.74(4)
C15 Ru1 S20 106.12(4)
S33 Ru1 S20 89.744(13)
C6 N1 C2 116.11(13)
C6 N1 Ru1 123.22(10)
C2 N1 Ru1 119.90(10)
N1 C2 C3 123.54(14)
N1 C2 H2 118.2
C3 C2 H2 118.2
C2 C3 C4 120.81(14)
C2 C3 H3 119.6
C4 C3 H3 119.6
N7 C4 C3 122.23(14)
N7 C4 C5 122.43(14)
C3 C4 C5 115.33(13)
C6 C5 C4 119.81(14)
C6 C5 H5 120.1
C4 C5 H5 120.1
N1 C6 C5 124.39(14)
N1 C6 H6 117.8
C5 C6 H6 117.8
C4 N7 C9 122.21(14)
C4 N7 C8 120.32(14)
C9 N7 C8 117.12(14)
N7 C8 H8A 109.5
N7 C8 H8B 109.5
H8A C8 H8B 109.5
N7 C8 H8C 109.5
H8A C8 H8C 109.5
H8B C8 H8C 109.5
N7 C9 H9A 109.5
N7 C9 H9B 109.5
H9A C9 H9B 109.5
N7 C9 H9C 109.5
H9A C9 H9C 109.5
H9B C9 H9C 109.5
C15 C10 C11 122.24(14)
C15 C10 Ru1 73.13(9)
C11 C10 Ru1 72.20(9)
C15 C10 H10 118.4
C11 C10 H10 118.4
Ru1 C10 H10 118.4
C12 C11 C10 120.04(14)
C12 C11 Ru1 72.16(9)
C10 C11 Ru1 69.94(8)
C12 C11 H11 119.4
C10 C11 H11 119.4
Ru1 C11 H11 119.4
C11 C12 C13 118.69(15)
C11 C12 C19 120.51(15)
C13 C12 C19 120.80(15)
C11 C12 Ru1 70.71(9)
C13 C12 Ru1 70.63(9)
C19 C12 Ru1 130.25(12)
C14 C13 C12 120.52(15)
C14 C13 Ru1 70.75(9)
C12 C13 Ru1 71.87(9)
C14 C13 H13 119.1
C12 C13 H13 119.1
Ru1 C13 H13 119.1
C13 C14 C15 121.94(14)
C13 C14 Ru1 72.11(9)
C15 C14 Ru1 72.35(9)
C13 C14 H14 118.5
C15 C14 H14 118.5
Ru1 C14 H14 118.5
C10 C15 C14 116.53(14)
C10 C15 C16 123.44(14)
C14 C15 C16 120.03(14)
C10 C15 Ru1 69.41(9)
C14 C15 Ru1 69.79(9)
C16 C15 Ru1 131.01(11)
C15 C16 C17 113.77(14)
C15 C16 C18 109.02(15)
C17 C16 C18 110.43(15)
C15 C16 H16 107.8
C17 C16 H16 107.8
C18 C16 H16 107.8
C16 C17 H17A 109.5
C16 C17 H17B 109.5
H17A C17 H17B 109.5
C16 C17 H17C 109.5
H17A C17 H17C 109.5
H17B C17 H17C 109.5
C16 C18 H18A 109.5
C16 C18 H18B 109.5
H18A C18 H18B 109.5
C16 C18 H18C 109.5
H18A C18 H18C 109.5
H18B C18 H18C 109.5
C12 C19 H19A 109.5
C12 C19 H19B 109.5
H19A C19 H19B 109.5
C12 C19 H19C 109.5
H19A C19 H19C 109.5
H19B C19 H19C 109.5
C21 S20 Ru1 106.82(5)
C32 C21 B24 110.50(12)
C32 C21 B23 110.34(12)
B24 C21 B23 62.33(11)
C32 C21 B31 61.28(9)
B24 C21 B31 61.84(10)
B23 C21 B31 113.03(13)
C32 C21 B22 61.33(9)
B24 C21 B22 112.87(13)
B23 C21 B22 61.52(10)
B31 C21 B22 113.25(12)
C32 C21 S20 117.91(10)
B24 C21 S20 121.87(11)
B23 C21 S20 121.75(11)
B31 C21 S20 117.61(10)
B22 C21 S20 117.42(11)
C21 B22 C32 57.36(9)
C21 B22 B27 105.66(13)
C32 B22 B27 105.28(14)
C21 B22 B23 58.91(10)
C32 B22 B23 105.09(13)
B27 B22 B23 60.51(11)
C21 B22 B29 104.94(12)
C32 B22 B29 58.42(10)
B27 B22 B29 60.44(11)
B23 B22 B29 108.52(14)
C21 B22 H22 124.2
C32 B22 H22 124.5
B27 B22 H22 122.3
B23 B22 H22 121.8
B29 B22 H22 122.0
C21 B23 B22 59.57(10)
C21 B23 B26 105.22(14)
B22 B23 B26 108.07(14)
C21 B23 B27 105.49(13)
B22 B23 B27 59.63(11)
B26 B23 B27 60.28(12)
C21 B23 B24 58.76(10)
B22 B23 B24 108.36(13)
B26 B23 B24 59.85(12)
B27 B23 B24 108.09(15)
C21 B23 H23 124.1
B22 B23 H23 121.3
B26 B23 H23 122.3
B27 B23 H23 122.2
B24 B23 H23 121.5
C21 B24 B31 59.27(10)
C21 B24 B26 105.47(13)
B31 B24 B26 107.97(14)
C21 B24 B25 105.76(13)
B31 B24 B25 59.80(11)
B26 B24 B25 60.32(12)
C21 B24 B23 58.91(10)
B31 B24 B23 108.15(13)
B26 B24 B23 60.01(12)
B25 B24 B23 108.42(14)
C21 B24 H24 124.0
B31 B24 H24 121.5
B26 B24 H24 122.2
B25 B24 H24 122.0
B23 B24 H24 121.4
B31 B25 B24 59.83(11)
B31 B25 B30 59.46(11)
B24 B25 B30 107.15(13)
B31 B25 B28 107.34(14)
B24 B25 B28 107.44(15)
B30 B25 B28 59.76(12)
B31 B25 B26 107.53(14)
B24 B25 B26 59.72(12)
B30 B25 B26 107.46(15)
B28 B25 B26 59.92(12)
B31 B25 H25 122.1
B24 B25 H25 122.1
B30 B25 H25 122.2
B28 B25 H25 122.0
B26 B25 H25 121.9
B24 B26 B23 60.14(11)
B24 B26 B28 107.67(15)
B23 B26 B28 107.76(15)
B24 B26 B25 59.96(12)
B23 B26 B25 108.23(14)
B28 B26 B25 59.99(12)
B24 B26 B27 108.00(14)
B23 B26 B27 59.87(12)
B28 B26 B27 60.03(12)
B25 B26 B27 108.30(14)
B24 B26 H26 121.8
B23 B26 H26 121.7
B28 B26 H26 121.9
B25 B26 H26 121.5
B27 B26 H26 121.6
B22 B27 B23 59.86(11)
B22 B27 B29 60.11(11)
B23 B27 B29 107.76(13)
B22 B27 B28 107.98(14)
B23 B27 B28 107.64(15)
B29 B27 B28 59.92(12)
B22 B27 B26 107.90(14)
B23 B27 B26 59.84(12)
B29 B27 B26 107.85(15)
B28 B27 B26 59.90(12)
B22 B27 H27 121.7
B23 B27 H27 122.0
B29 B27 H27 121.8
B28 B27 H27 121.8
B26 B27 H27 121.8
B30 B28 B29 60.13(11)
B30 B28 B26 107.83(14)
B29 B28 B26 107.98(15)
B30 B28 B25 60.07(12)
B29 B28 B25 108.46(14)
B26 B28 B25 60.09(12)
B30 B28 B27 107.98(14)
B29 B28 B27 59.92(12)
B26 B28 B27 60.07(12)
B25 B28 B27 108.41(14)
B30 B28 H28 121.8
B29 B28 H28 121.6
B26 B28 H28 121.8
B25 B28 H28 121.4
B27 B28 H28 121.6
C32 B29 B22 59.58(10)
C32 B29 B28 104.98(13)
B22 B29 B28 107.65(14)
C32 B29 B27 105.41(13)
B22 B29 B27 59.45(11)
B28 B29 B27 60.17(12)
C32 B29 B30 58.51(10)
B22 B29 B30 107.99(13)
B28 B29 B30 59.83(12)
B27 B29 B30 107.93(14)
C32 B29 H29 124.1
B22 B29 H29 121.5
B28 B29 H29 122.5
B27 B29 H29 122.3
B30 B29 H29 121.7
C32 B30 B31 59.71(10)
C32 B30 B28 105.29(14)
B31 B30 B28 108.01(14)
C32 B30 B29 58.70(10)
B31 B30 B29 108.46(13)
B28 B30 B29 60.04(12)
C32 B30 B25 106.01(13)
B31 B30 B25 59.90(11)
B28 B30 B25 60.16(12)
B29 B30 B25 108.46(14)
C32 B30 H30 123.9
B31 B30 H30 121.2
B28 B30 H30 122.4
B29 B30 H30 121.4
B25 B30 H30 121.9
C21 B31 C32 57.61(9)
C21 B31 B30 105.33(12)
C32 B31 B30 58.65(10)
C21 B31 B25 105.92(13)
C32 B31 B25 105.78(13)
B30 B31 B25 60.65(11)
C21 B31 B24 58.89(10)
C32 B31 B24 105.24(12)
B30 B31 B24 108.51(14)
B25 B31 B24 60.37(11)
C21 B31 H31 124.0
C32 B31 H31 124.2
B30 B31 H31 121.8
B25 B31 H31 122.1
B24 B31 H31 121.9
C21 C32 B30 110.55(12)
C21 C32 B29 110.96(12)
B30 C32 B29 62.78(11)
C21 C32 B31 61.12(9)
B30 C32 B31 61.64(10)
B29 C32 B31 113.36(13)
C21 C32 B22 61.31(9)
B30 C32 B22 113.41(13)
B29 C32 B22 62.00(11)
B31 C32 B22 113.10(12)
C21 C32 S33 118.97(10)
B30 C32 S33 121.25(11)
B29 C32 S33 119.78(11)
B31 C32 S33 118.93(11)
B22 C32 S33 116.86(11)
C32 S33 Ru1 106.29(5)

loop_
_geom_bond_atom_site_label_1
_geom_bond_atom_site_label_2
_geom_bond_distance
Ru1 N1 2.1311(12)
Ru1 C10 2.1777(15)
Ru1 C14 2.1923(16)
Ru1 C11 2.2074(15)
Ru1 C13 2.2098(16)
Ru1 C12 2.2262(15)
Ru1 C15 2.2263(16)
Ru1 S33 2.3822(4)
Ru1 S20 2.3827(4)
N1 C6 1.3486(19)
N1 C2 1.3512(18)
C2 C3 1.375(2)
C2 H2 0.9500
C3 C4 1.407(2)
C3 H3 0.9500
C4 N7 1.3555(19)
C4 C5 1.419(2)
C5 C6 1.374(2)
C5 H5 0.9500
C6 H6 0.9500
N7 C9 1.451(2)
N7 C8 1.456(2)
C8 H8A 0.9800
C8 H8B 0.9800
C8 H8C 0.9800
C9 H9A 0.9800
C9 H9B 0.9800
C9 H9C 0.9800
C10 C15 1.415(2)
C10 C11 1.423(2)
C10 H10 1.0000
C11 C12 1.412(2)
C11 H11 1.0000
C12 C13 1.426(2)
C12 C19 1.499(2)
C13 C14 1.402(2)
C13 H13 1.0000
C14 C15 1.434(2)
C14 H14 1.0000
C15 C16 1.516(2)
C16 C17 1.527(3)
C16 C18 1.531(3)
C16 H16 1.0000
C17 H17A 0.9800
C17 H17B 0.9800
C17 H17C 0.9800
C18 H18A 0.9800
C18 H18B 0.9800
C18 H18C 0.9800
C19 H19A 0.9800
C19 H19B 0.9800
C19 H19C 0.9800
S20 C21 1.7827(16)
C21 C32 1.664(2)
C21 B24 1.719(2)
C21 B23 1.722(2)
C21 B31 1.726(2)
C21 B22 1.734(2)
B22 C32 1.734(2)
B22 B27 1.763(3)
B22 B23 1.767(3)
B22 B29 1.775(3)
B22 H22 1.1200
B23 B26 1.778(3)
B23 B27 1.779(3)
B23 B24 1.781(3)
B23 H23 1.1200
B24 B31 1.770(3)
B24 B26 1.775(3)
B24 B25 1.780(3)
B24 H24 1.1200
B25 B31 1.769(3)
B25 B30 1.783(3)
B25 B28 1.784(3)
B25 B26 1.786(3)
B25 H25 1.1200
B26 B28 1.783(3)
B26 B27 1.786(3)
B26 H26 1.1200
B27 B29 1.781(3)
B27 B28 1.785(3)
B27 H27 1.1200
B28 B30 1.777(3)
B28 B29 1.781(3)
B28 H28 1.1200
B29 C32 1.713(2)
B29 B30 1.783(3)
B29 H29 1.1200
B30 C32 1.709(2)
B30 B31 1.761(3)
B30 H30 1.1200
B31 C32 1.728(2)
B31 H31 1.1200
C32 S33 1.7823(16)
